data_4302935
loop_
_publ_author_name
'Yanyan Mulyana'
'Ayman Nafady'
'Arindam Mukherjee'
'Roland Bircher'
'Boujemaa Moubaraki'
'Keith S. Murray'
'Alan M. Bond'
'Brendan F. Abrahams'
'Colette Boskovic'

_publ_section_title
;
New Family of Ferric Spin Clusters Incorporating
Redox-Activeortho-Dioxolene Ligands
;
_journal_name_full 'Inorganic Chemistry'
_journal_page_first 7765
_journal_page_last 7781
_journal_paper_doi 10.1021/ic900729d
_journal_volume 48
_journal_year 2009
_chemical_formula_sum 'C93 H86 Cl2 Fe6 N4 O21'
_chemical_formula_weight 2001.66
_chemical_name_systematic
;
 ?
;
_space_group_IT_number 14
_symmetry_cell_setting monoclinic
_symmetry_space_group_name_Hall '-P 2ybc'
_symmetry_space_group_name_H-M 'P 1 21/c 1'
_atom_sites_solution_hydrogens geom
_atom_sites_solution_primary direct
_atom_sites_solution_secondary difmap
_audit_creation_method SHELXL-97
_cell_angle_alpha 90.00
_cell_angle_beta 104.133(4)
_cell_angle_gamma 90.00
_cell_formula_units_Z 4
_cell_length_a 14.215(2)
_cell_length_b 33.054(5)
_cell_length_c 19.978(3)
_cell_measurement_temperature 130(2)
_cell_volume 9103(2)
_computing_structure_refinement 'SHELXL-97 (Sheldrick, 1997)'
_diffrn_ambient_temperature 130(2)
_diffrn_measured_fraction_theta_full 0.998
_diffrn_measured_fraction_theta_max 0.998
_diffrn_radiation_monochromator graphite
_diffrn_radiation_source 'fine-focus sealed tube'
_diffrn_radiation_type MoK\a
_diffrn_radiation_wavelength 0.71073
_diffrn_reflns_av_R_equivalents 0.0882
_diffrn_reflns_av_sigmaI/netI 0.1285
_diffrn_reflns_limit_h_max 13
_diffrn_reflns_limit_h_min -16
_diffrn_reflns_limit_k_max 39
_diffrn_reflns_limit_k_min -35
_diffrn_reflns_limit_l_max 23
_diffrn_reflns_limit_l_min -23
_diffrn_reflns_number 48163
_diffrn_reflns_theta_full 25.00
_diffrn_reflns_theta_max 25.00
_diffrn_reflns_theta_min 1.23
_exptl_absorpt_coefficient_mu 1.063
_exptl_absorpt_correction_T_max 0.9012
_exptl_absorpt_correction_T_min 0.8156
_exptl_absorpt_correction_type multi-scan
_exptl_absorpt_process_details 'sheldrick, G. M. SADABS'
_exptl_crystal_density_diffrn 1.461
_exptl_crystal_density_method 'not measured'
_exptl_crystal_F_000 4120
_exptl_crystal_size_max 0.20
_exptl_crystal_size_mid 0.15
_exptl_crystal_size_min 0.10
_refine_diff_density_max 0.682
_refine_diff_density_min -0.648
_refine_diff_density_rms 0.118
_refine_ls_extinction_method none
_refine_ls_goodness_of_fit_ref 0.897
_refine_ls_hydrogen_treatment constr
_refine_ls_matrix_type full
_refine_ls_number_parameters 1071
_refine_ls_number_reflns 15995
_refine_ls_number_restraints 15
_refine_ls_restrained_S_all 0.898
_refine_ls_R_factor_all 0.1528
_refine_ls_R_factor_gt 0.0801
_refine_ls_shift/su_max 0.006
_refine_ls_shift/su_mean 0.000
_refine_ls_structure_factor_coef Fsqd
_refine_ls_weighting_details 'calc w=1/[\s^2^(Fo^2^)+(0.1112P)^2^+0.0000P] where P=(Fo^2^+2Fc^2^)/3'
_refine_ls_weighting_scheme calc
_refine_ls_wR_factor_gt 0.1932
_refine_ls_wR_factor_ref 0.2201
_reflns_number_gt 7040
_reflns_number_total 15995
_reflns_threshold_expression >2sigma(I)
_cod_data_source_file ic900729d_si_001_2.cif
_cod_data_source_block compound_3
_cod_database_code 4302935

loop_
_symmetry_equiv_pos_as_xyz
'x, y, z'
'-x, y+1/2, -z+1/2'
'-x, -y, -z'
'x, -y-1/2, z-1/2'

loop_
_atom_site_label
_atom_site_type_symbol
_atom_site_fract_x
_atom_site_fract_y
_atom_site_fract_z
_atom_site_U_iso_or_equiv
_atom_site_adp_type
_atom_site_occupancy
_atom_site_symmetry_multiplicity
_atom_site_calc_flag
_atom_site_refinement_flags
_atom_site_disorder_assembly
_atom_site_disorder_group
C58 C 0.6269(6) 0.2928(3) 0.4654(5) 0.089(3) Uani 1 1 d . . .
H89 H 0.6275 0.3018 0.4204 0.107 Uiso 1 1 calc R A 7
C61 C 0.6343(11) 0.2570(6) 0.5929(9) 0.046(5) Uiso 0.52(3) 1 d P B 7
H86 H 0.6362 0.2460 0.6371 0.056 Uiso 0.52(3) 1 calc PR B 7
C60 C 0.7169(12) 0.2748(7) 0.5806(9) 0.057(6) Uiso 0.52(3) 1 d P B 7
H60 H 0.7769 0.2725 0.6141 0.068 Uiso 0.52(3) 1 calc PR B 7
C59 C 0.7132(13) 0.2950(7) 0.5226(10) 0.066(6) Uiso 0.52(3) 1 d P B 7
H59A H 0.7669 0.3109 0.5182 0.079 Uiso 0.52(3) 1 calc PR B 7
C560 C 0.7188(16) 0.2561(8) 0.5630(12) 0.076(7) Uiso 0.48(3) 1 d P B 8
H560 H 0.7792 0.2516 0.5952 0.091 Uiso 0.48(3) 1 calc PR B 8
C559 C 0.7199(16) 0.2770(8) 0.5038(11) 0.073(7) Uiso 0.48(3) 1 d P B 8
H559 H 0.7778 0.2809 0.4889 0.088 Uiso 0.48(3) 1 calc PR B 8
C561 C 0.6401(16) 0.2419(8) 0.5783(12) 0.076(7) Uiso 0.48(3) 1 d P B 8
H561 H 0.6452 0.2229 0.6146 0.091 Uiso 0.48(3) 1 calc PR B 8
Fe5 Fe 0.13938(8) 0.23524(3) 0.33134(5) 0.0512(3) Uani 1 1 d . . .
Fe4 Fe 0.16716(7) 0.33128(3) 0.35996(5) 0.0460(3) Uani 1 1 d . . .
Fe6 Fe 0.33726(8) 0.26476(3) 0.41861(5) 0.0513(3) Uani 1 1 d . B .
Fe3 Fe 0.11706(8) 0.40162(3) 0.24630(5) 0.0485(3) Uani 1 1 d . . .
Fe1 Fe 0.15178(9) 0.49616(3) 0.28267(6) 0.0591(3) Uani 1 1 d . . .
Fe2 Fe -0.05359(8) 0.46895(4) 0.20712(6) 0.0604(3) Uani 1 1 d . . .
O20 O 0.2416(3) 0.28210(13) 0.3250(2) 0.0464(12) Uani 1 1 d . . .
O13 O 0.0579(3) 0.35687(14) 0.2877(2) 0.0499(13) Uani 1 1 d . . .
O7 O 0.2197(4) 0.44557(13) 0.2595(2) 0.0523(13) Uani 1 1 d . . .
O8 O 0.2273(3) 0.37472(13) 0.3164(2) 0.0495(13) Uani 1 1 d . . .
O2 O 0.0516(4) 0.44878(14) 0.2928(3) 0.0583(14) Uani 1 1 d . . .
O12 O 0.2824(3) 0.31771(14) 0.4378(2) 0.0523(13) Uani 1 1 d . . .
O19 O 0.0414(4) 0.19805(15) 0.3253(2) 0.0630(15) Uani 1 1 d . . .
O9 O -0.0014(4) 0.41916(15) 0.1730(2) 0.0618(14) Uani 1 1 d . . .
O16 O 0.2142(3) 0.23828(14) 0.4262(2) 0.0518(13) Uani 1 1 d . B .
O1 O 0.2520(4) 0.53220(15) 0.2869(3) 0.0634(15) Uani 1 1 d . . .
O11 O 0.1270(4) 0.35652(16) 0.4342(3) 0.0649(15) Uani 1 1 d . . .
O14 O 0.0672(3) 0.28622(13) 0.3435(2) 0.0473(12) Uani 1 1 d . . .
O4 O 0.0630(4) 0.49827(15) 0.1912(2) 0.0601(14) Uani 1 1 d . . .
O15 O 0.4635(4) 0.28505(16) 0.4332(2) 0.0639(15) Uani 1 1 d . . .
N1 N 0.1990(5) 0.48569(19) 0.3875(3) 0.0607(18) Uani 1 1 d . . .
O3 O -0.1754(4) 0.44677(16) 0.2029(3) 0.0751(17) Uani 1 1 d . . .
O10 O 0.1453(4) 0.37670(15) 0.1677(2) 0.0620(15) Uani 1 1 d . . .
N3 N 0.1019(4) 0.24447(16) 0.2270(3) 0.0463(15) Uani 1 1 d . . .
N4 N 0.3774(4) 0.24029(18) 0.5183(3) 0.0535(16) Uani 1 1 d . . .
C39 C 0.0004(6) 0.4048(2) 0.1096(4) 0.052(2) Uani 1 1 d . . .
C56 C -0.0227(6) 0.2973(2) 0.3045(3) 0.051(2) Uani 1 1 d . . .
O5 O -0.0832(5) 0.51483(19) 0.2635(3) 0.0781(17) Uani 1 1 d . . .
N2 N -0.1151(5) 0.4994(2) 0.1166(3) 0.0629(18) Uani 1 1 d . . .
C37 C 0.3989(6) 0.3794(2) 0.3606(4) 0.057(2) Uani 1 1 d . . .
H3 H 0.4020 0.3536 0.3820 0.069 Uiso 1 1 calc R . .
C50 C 0.2773(6) 0.3353(2) 0.4969(4) 0.051(2) Uani 1 1 d . . .
C79 C -0.0174(6) 0.1925(2) 0.2019(4) 0.058(2) Uani 1 1 d . . .
C74 C -0.0124(6) 0.1798(2) 0.2724(4) 0.063(2) Uani 1 1 d . . .
C87 C 0.1549(5) 0.2785(2) 0.2061(3) 0.051(2) Uani 1 1 d . . .
H7A H 0.1178 0.3038 0.2059 0.061 Uiso 1 1 calc R . .
H7B H 0.1631 0.2738 0.1589 0.061 Uiso 1 1 calc R . .
O18 O 0.2340(5) 0.19181(16) 0.3135(3) 0.0705(16) Uani 1 1 d . . .
C81 C 0.0069(5) 0.2407(2) 0.1109(4) 0.0488(19) Uani 1 1 d . . .
C6 C 0.3109(6) 0.5416(3) 0.4108(5) 0.068(2) Uani 1 1 d . . .
C49 C 0.3500(7) 0.3343(3) 0.5560(4) 0.077(3) Uani 1 1 d . . .
H10 H 0.4107 0.3222 0.5560 0.092 Uiso 1 1 calc R . .
O6 O 0.0651(5) 0.53803(16) 0.3142(3) 0.0770(17) Uani 1 1 d . . .
C80 C 0.0347(5) 0.2254(2) 0.1828(4) 0.0463(18) Uani 1 1 d . . .
C7 C 0.2617(6) 0.5070(3) 0.4304(4) 0.066(2) Uani 1 1 d . F .
O17 O 0.3754(4) 0.21570(17) 0.3717(3) 0.0676(15) Uani 1 1 d . . .
C38 C 0.3124(5) 0.3947(2) 0.3250(3) 0.0458(18) Uani 1 1 d . . .
C1 C 0.3041(6) 0.5521(3) 0.3411(5) 0.061(2) Uani 1 1 d . . .
C44 C 0.0804(7) 0.3823(2) 0.1086(4) 0.063(2) Uani 1 1 d . . .
C62 C 0.5470(6) 0.2553(2) 0.5401(4) 0.060(2) Uani 1 1 d . . .
C70 C 0.2936(6) 0.2264(3) 0.5419(4) 0.071(3) Uani 1 1 d . B .
H17A H 0.2640 0.2491 0.5618 0.086 Uiso 1 1 calc R . .
H17B H 0.3128 0.2050 0.5774 0.086 Uiso 1 1 calc R . .
C64 C 0.4776(6) 0.2215(3) 0.6299(4) 0.069(3) Uani 1 1 d . . .
C88 C 0.2532(5) 0.2821(2) 0.2563(3) 0.054(2) Uani 1 1 d . . .
H19A H 0.2949 0.2592 0.2499 0.065 Uiso 1 1 calc R . .
H19B H 0.2850 0.3076 0.2475 0.065 Uiso 1 1 calc R . .
C33 C 0.3077(5) 0.4325(2) 0.2928(3) 0.0438(18) Uani 1 1 d . . .
C40 C -0.0712(7) 0.4113(3) 0.0523(4) 0.080(3) Uani 1 1 d . . .
H21 H -0.1270 0.4264 0.0549 0.096 Uiso 1 1 calc R . .
C51 C -0.0267(5) 0.3353(2) 0.2736(4) 0.0506(19) Uani 1 1 d . . .
C46 C 0.1794(7) 0.3725(3) 0.5554(4) 0.082(3) Uani 1 1 d . . .
H23 H 0.1210 0.3866 0.5549 0.099 Uiso 1 1 calc R . .
C15 C 0.0495(6) 0.4465(2) 0.3634(4) 0.064(2) Uani 1 1 d . . .
H24A H 0.0213 0.4203 0.3724 0.077 Uiso 1 1 calc R . .
H24B H 0.0081 0.4684 0.3741 0.077 Uiso 1 1 calc R . .
C55 C -0.1037(6) 0.2743(2) 0.2942(4) 0.058(2) Uani 1 1 d . . .
H25 H -0.1009 0.2484 0.3153 0.069 Uiso 1 1 calc R . .
C63 C 0.4635(6) 0.2388(2) 0.5588(4) 0.057(2) Uani 1 1 d . B .
C45 C 0.1921(6) 0.3554(2) 0.4958(4) 0.056(2) Uani 1 1 d . . .
C52 C -0.1140(6) 0.3497(3) 0.2337(4) 0.068(2) Uani 1 1 d . . .
H28 H -0.1183 0.3758 0.2132 0.082 Uiso 1 1 calc R . .
C41 C -0.0626(9) 0.3955(3) -0.0110(4) 0.087(3) Uani 1 1 d . . .
H29 H -0.1127 0.3990 -0.0518 0.104 Uiso 1 1 calc R . .
C71 C 0.2220(6) 0.2095(3) 0.4777(4) 0.067(2) Uani 1 1 d . . .
H30A H 0.2464 0.1837 0.4633 0.080 Uiso 1 1 calc R B .
H30B H 0.1580 0.2046 0.4875 0.080 Uiso 1 1 calc R . .
C53 C -0.1941(7) 0.3251(3) 0.2245(5) 0.078(3) Uani 1 1 d . . .
H31 H -0.2542 0.3345 0.1967 0.094 Uiso 1 1 calc R . .
C54 C -0.1900(6) 0.2880(3) 0.2537(4) 0.073(3) Uani 1 1 d . . .
H32 H -0.2465 0.2716 0.2462 0.088 Uiso 1 1 calc R . .
C82 C 0.0375(7) 0.2214(3) 0.0583(5) 0.076(3) Uani 1 1 d . . .
H33 H 0.0780 0.1982 0.0682 0.091 Uiso 1 1 calc R . .
C43 C 0.0893(7) 0.3682(3) 0.0466(5) 0.079(3) Uani 1 1 d . . .
H34 H 0.1458 0.3532 0.0451 0.094 Uiso 1 1 calc R . .
C72 C 0.3221(8) 0.1890(3) 0.3378(4) 0.066(2) Uani 1 1 d . B .
C36 C 0.4819(6) 0.4019(3) 0.3653(4) 0.069(2) Uani 1 1 d . . .
H36 H 0.5426 0.3918 0.3909 0.083 Uiso 1 1 calc R . .
C14 C 0.1501(6) 0.4505(3) 0.4088(4) 0.074(3) Uani 1 1 d . . .
H37A H 0.1468 0.4537 0.4574 0.088 Uiso 1 1 calc R . .
H37B H 0.1876 0.4256 0.4055 0.088 Uiso 1 1 calc R . .
C29 C -0.0434(6) 0.5180(3) 0.0868(4) 0.074(3) Uani 1 1 d . . .
H38A H -0.0717 0.5417 0.0586 0.089 Uiso 1 1 calc R . .
H38B H -0.0210 0.4984 0.0564 0.089 Uiso 1 1 calc R . .
C21 C -0.2827(6) 0.4843(3) 0.1153(5) 0.079(3) Uani 1 1 d . . .
C48 C 0.3342(8) 0.3510(3) 0.6159(5) 0.104(4) Uani 1 1 d . . .
H40 H 0.3833 0.3493 0.6577 0.125 Uiso 1 1 calc R . .
C86 C -0.0476(6) 0.2735(2) 0.0951(4) 0.061(2) Uani 1 1 d . . .
H41 H -0.0670 0.2876 0.1309 0.073 Uiso 1 1 calc R . .
C75 C -0.0672(6) 0.1476(2) 0.2835(4) 0.070(3) Uani 1 1 d . . .
H42 H -0.0635 0.1389 0.3295 0.084 Uiso 1 1 calc R . .
C76 C -0.1278(8) 0.1273(3) 0.2292(6) 0.101(4) Uani 1 1 d . . .
H43 H -0.1646 0.1049 0.2382 0.121 Uiso 1 1 calc R . .
C2 C 0.3568(7) 0.5857(3) 0.3266(5) 0.085(3) Uani 1 1 d . . .
H44 H 0.3554 0.5919 0.2799 0.102 Uiso 1 1 calc R . .
C78 C -0.0820(7) 0.1699(2) 0.1501(4) 0.072(3) Uani 1 1 d . . .
H45 H -0.0875 0.1774 0.1034 0.087 Uiso 1 1 calc R . .
C83 C 0.0092(8) 0.2359(4) -0.0083(5) 0.095(3) Uani 1 1 d . . .
H46 H 0.0292 0.2227 -0.0448 0.115 Uiso 1 1 calc R . .
C34 C 0.3910(6) 0.4548(3) 0.2975(4) 0.065(2) Uani 1 1 d . . .
H47 H 0.3887 0.4807 0.2765 0.078 Uiso 1 1 calc R . .
C30 C 0.0405(6) 0.5311(3) 0.1445(4) 0.068(2) Uani 1 1 d . . .
H48A H 0.0972 0.5380 0.1261 0.082 Uiso 1 1 calc R . .
H48B H 0.0225 0.5552 0.1680 0.082 Uiso 1 1 calc R . .
C16 C -0.2619(7) 0.4581(3) 0.1713(5) 0.073(3) Uani 1 1 d . C .
C22 C -0.2083(7) 0.5034(3) 0.0882(4) 0.069(2) Uani 1 1 d . C .
C67 C 0.5091(8) 0.1918(5) 0.7617(6) 0.110(4) Uani 1 1 d . B .
H51 H 0.5190 0.1813 0.8072 0.132 Uiso 1 1 calc R . .
C57 C 0.5453(6) 0.2771(2) 0.4798(4) 0.064(2) Uani 1 1 d . B .
C5 C 0.3673(7) 0.5657(3) 0.4620(5) 0.092(3) Uani 1 1 d . . .
H53 H 0.3722 0.5594 0.5091 0.110 Uiso 1 1 calc R . .
C19 C -0.4505(15) 0.4870(8) 0.1206(11) 0.086(7) Uiso 0.54(3) 1 d P C 1
H19 H -0.5150 0.4956 0.1006 0.103 Uiso 0.54(3) 1 calc PR C 1
C18 C -0.4336(17) 0.4616(9) 0.1748(12) 0.099(8) Uiso 0.54(3) 1 d P C 1
H18 H -0.4826 0.4563 0.1986 0.118 Uiso 0.54(3) 1 calc PR C 1
C20 C -0.3770(14) 0.5008(8) 0.0937(11) 0.079(7) Uiso 0.54(3) 1 d P C 1
H20 H -0.3893 0.5217 0.0601 0.095 Uiso 0.54(3) 1 calc PR C 1
C519 C -0.4489(16) 0.4652(8) 0.0992(12) 0.079(8) Uiso 0.46(3) 1 d P C 2
H519 H -0.5140 0.4667 0.0725 0.094 Uiso 0.46(3) 1 calc PR C 2
C518 C -0.4312(17) 0.4440(8) 0.1591(13) 0.072(7) Uiso 0.46(3) 1 d P C 2
H518 H -0.4820 0.4308 0.1739 0.087 Uiso 0.46(3) 1 calc PR C 2
C520 C -0.3818(18) 0.4839(9) 0.0758(14) 0.082(8) Uiso 0.46(3) 1 d P C 2
H520 H -0.3989 0.4973 0.0324 0.099 Uiso 0.46(3) 1 calc PR C 2
C35 C 0.4774(6) 0.4384(3) 0.3335(5) 0.070(2) Uani 1 1 d . . .
H55 H 0.5358 0.4530 0.3363 0.084 Uiso 1 1 calc R . .
C4 C 0.4165(9) 0.5988(4) 0.4455(6) 0.118(4) Uani 1 1 d . . .
H56 H 0.4555 0.6144 0.4818 0.141 Uiso 1 1 calc R . .
C42 C 0.0226(10) 0.3743(3) -0.0122(5) 0.101(4) Uani 1 1 d . . .
H57 H 0.0327 0.3645 -0.0546 0.121 Uiso 1 1 calc R . .
C17 C -0.3400(7) 0.4424(3) 0.1962(5) 0.099(3) Uani 1 1 d . . .
H58 H -0.3307 0.4197 0.2263 0.119 Uiso 1 1 calc R C 1
C66 C 0.4980(7) 0.2318(4) 0.7520(5) 0.096(3) Uani 1 1 d . . .
H59 H 0.5018 0.2495 0.7899 0.116 Uiso 1 1 calc R B .
C77 C -0.1351(8) 0.1393(3) 0.1623(5) 0.102(4) Uani 1 1 d . . .
H61 H -0.1779 0.1257 0.1251 0.122 Uiso 1 1 calc R . .
C84 C -0.0467(11) 0.2688(4) -0.0205(6) 0.111(4) Uani 1 1 d . . .
H62 H -0.0659 0.2791 -0.0662 0.133 Uiso 1 1 calc R . .
C85 C -0.0764(8) 0.2875(3) 0.0297(5) 0.091(3) Uani 1 1 d . . .
H63 H -0.1175 0.3105 0.0196 0.109 Uiso 1 1 calc R . .
C68 C 0.5065(8) 0.1659(4) 0.7085(6) 0.112(4) Uani 1 1 d . . .
H64 H 0.5152 0.1377 0.7174 0.134 Uiso 1 1 calc R B .
C3 C 0.4108(8) 0.6098(3) 0.3791(6) 0.109(4) Uani 1 1 d . . .
H65 H 0.4429 0.6334 0.3688 0.131 Uiso 1 1 calc R . .
C47 C 0.2492(8) 0.3696(3) 0.6152(4) 0.089(3) Uani 1 1 d . . .
H66 H 0.2384 0.3807 0.6566 0.107 Uiso 1 1 calc R . .
C31 C -0.0255(9) 0.5408(3) 0.2983(6) 0.083(3) Uani 1 1 d . . .
C65 C 0.4809(7) 0.2466(3) 0.6856(5) 0.081(3) Uani 1 1 d . B .
H69 H 0.4712 0.2748 0.6781 0.098 Uiso 1 1 calc R . .
C69 C 0.4907(7) 0.1807(3) 0.6385(5) 0.102(4) Uani 1 1 d . B .
H70 H 0.4895 0.1631 0.6007 0.122 Uiso 1 1 calc R . .
C73 C 0.3758(8) 0.1512(3) 0.3200(6) 0.121(4) Uani 1 1 d . . .
H71A H 0.4451 0.1534 0.3422 0.182 Uiso 1 1 calc R B .
H71B H 0.3667 0.1494 0.2699 0.182 Uiso 1 1 calc R . .
H71C H 0.3494 0.1268 0.3368 0.182 Uiso 1 1 calc R . .
C32 C -0.0715(9) 0.5756(4) 0.3251(7) 0.152(5) Uani 1 1 d . . .
H72A H -0.1422 0.5734 0.3095 0.228 Uiso 1 1 calc R . .
H72B H -0.0502 0.6009 0.3079 0.228 Uiso 1 1 calc R . .
H72C H -0.0523 0.5755 0.3757 0.228 Uiso 1 1 calc R . .
C8 C 0.2834(6) 0.4973(2) 0.5073(5) 0.074(3) Uani 1 1 d D . .
Cl1 Cl 0.7419(5) 0.3758(2) 0.3712(3) 0.263(3) Uani 1 1 d . . .
C89 C 0.8649(14) 0.3641(6) 0.4102(9) 0.204(8) Uani 1 1 d . . .
H85A H 0.8728 0.3343 0.4135 0.245 Uiso 1 1 calc R . .
H85B H 0.9063 0.3744 0.3808 0.245 Uiso 1 1 calc R . .
Cl2 Cl 0.9002(4) 0.38352(17) 0.4865(3) 0.219(2) Uani 1 1 d . . .
C23 C -0.2403(6) 0.5285(3) 0.0220(5) 0.078(3) Uani 1 1 d D . .
C524 C -0.2351(8) 0.5114(3) -0.0404(6) 0.100(3) Uiso 1 1 d D C .
H524 H -0.2191 0.4840 -0.0468 0.120 Uiso 1 1 calc R D 3
C525 C -0.2579(15) 0.5419(9) -0.0946(10) 0.058(7) Uiso 0.45(4) 1 d P C 3
H525 H -0.2423 0.5363 -0.1373 0.069 Uiso 0.45(4) 1 calc PR C 3
C526 C -0.3032(17) 0.5805(9) -0.0870(15) 0.074(8) Uiso 0.45(4) 1 d P C 3
H526 H -0.3287 0.5957 -0.1278 0.089 Uiso 0.45(4) 1 calc PR C 3
C527 C -0.312(2) 0.5973(11) -0.0234(18) 0.111(11) Uiso 0.45(4) 1 d P C 3
H527 H -0.3371 0.6231 -0.0154 0.134 Uiso 0.45(4) 1 calc PR C 3
C25 C -0.2710(17) 0.5226(9) -0.1058(10) 0.103(9) Uiso 0.55(4) 1 d PD C 4
H25A H -0.2802 0.5061 -0.1458 0.124 Uiso 0.55(4) 1 calc PR C 4
C26 C -0.2919(15) 0.5632(8) -0.1031(9) 0.071(7) Uiso 0.55(4) 1 d PD C 4
H26 H -0.2988 0.5784 -0.1443 0.086 Uiso 0.55(4) 1 calc PR C 4
C27 C -0.3036(15) 0.5833(7) -0.0460(10) 0.076(7) Uiso 0.55(4) 1 d PD C 4
H27 H -0.3314 0.6096 -0.0523 0.091 Uiso 0.55(4) 1 calc PR C 4
C528 C -0.2761(8) 0.5669(4) 0.0249(6) 0.115(4) Uiso 1 1 d D C .
H528 H -0.2764 0.5747 0.0706 0.138 Uiso 1 1 calc R E 3
C11 C 0.306(3) 0.4820(9) 0.6453(16) 0.042(12) Uiso 0.27(4) 1 d PD F 9
H11 H 0.3103 0.4739 0.6916 0.051 Uiso 0.27(4) 1 calc PR F 9
C509 C 0.234(3) 0.5224(16) 0.541(2) 0.085(18) Uiso 0.27(4) 1 d PD F 9
H509 H 0.1993 0.5456 0.5197 0.103 Uiso 0.27(4) 1 calc PR F 9
C13 C 0.362(3) 0.4671(11) 0.6127(18) 0.048(12) Uiso 0.27(4) 1 d PD F 9
H13 H 0.4199 0.4542 0.6380 0.058 Uiso 0.27(4) 1 calc PR F 9
C609 C 0.238(3) 0.5101(11) 0.6146(16) 0.045(11) Uiso 0.27(4) 1 d PD F 9
H609 H 0.1944 0.5216 0.6389 0.053 Uiso 0.27(4) 1 calc PR F 9
C713 C 0.345(3) 0.4684(11) 0.5419(18) 0.075(16) Uiso 0.27(4) 1 d PD F 9
H713 H 0.3745 0.4495 0.5176 0.090 Uiso 0.27(4) 1 calc PR F 9
C513 C 0.3650(15) 0.4729(6) 0.5308(10) 0.107(8) Uiso 0.73(4) 1 d PD F 10
H513 H 0.4025 0.4652 0.4995 0.128 Uiso 0.73(4) 1 calc PR F 10
C9 C 0.2629(19) 0.4983(8) 0.6205(12) 0.114(6) Uiso 0.73(4) 1 d PD F 10
H9 H 0.2301 0.5080 0.6534 0.137 Uiso 0.73(4) 1 calc PR F 10
C709 C 0.2272(12) 0.5102(7) 0.5505(9) 0.082(6) Uiso 0.73(4) 1 d PD F 10
H709 H 0.1697 0.5256 0.5349 0.099 Uiso 0.73(4) 1 calc PR F 10
C511 C 0.340(2) 0.4742(8) 0.6427(12) 0.132(9) Uiso 0.73(4) 1 d PD F 10
H511 H 0.3586 0.4672 0.6902 0.159 Uiso 0.73(4) 1 calc PR F 10
C613 C 0.3931(19) 0.4595(7) 0.5994(11) 0.122(8) Uiso 0.73(4) 1 d PD F 10
H613 H 0.4457 0.4412 0.6148 0.146 Uiso 0.73(4) 1 calc PR F 10

loop_
_atom_site_aniso_label
_atom_site_aniso_U_11
_atom_site_aniso_U_22
_atom_site_aniso_U_33
_atom_site_aniso_U_23
_atom_site_aniso_U_13
_atom_site_aniso_U_12
C58 0.038(6) 0.141(9) 0.081(6) 0.026(6) 0.003(5) -0.023(6)
Fe5 0.0524(7) 0.0532(7) 0.0404(6) 0.0065(5) -0.0031(5) -0.0118(5)
Fe4 0.0432(7) 0.0499(7) 0.0383(6) 0.0027(5) -0.0030(5) -0.0081(5)
Fe6 0.0436(7) 0.0621(7) 0.0429(6) 0.0103(5) 0.0005(5) -0.0051(5)
Fe3 0.0512(7) 0.0497(7) 0.0407(6) 0.0031(5) 0.0036(5) 0.0013(5)
Fe1 0.0627(8) 0.0569(8) 0.0549(7) -0.0029(6) 0.0090(6) -0.0039(6)
Fe2 0.0596(8) 0.0630(8) 0.0568(7) 0.0053(6) 0.0108(6) 0.0024(6)
O20 0.045(3) 0.056(3) 0.035(3) 0.004(2) 0.004(2) -0.009(2)
O13 0.042(3) 0.053(3) 0.049(3) 0.010(2) 0.000(2) -0.010(2)
O7 0.063(4) 0.048(3) 0.043(3) 0.001(2) 0.008(3) -0.008(3)
O8 0.043(3) 0.047(3) 0.051(3) 0.006(2) -0.005(2) -0.014(2)
O2 0.060(4) 0.057(3) 0.060(3) -0.003(3) 0.020(3) -0.003(3)
O12 0.050(3) 0.065(3) 0.037(3) -0.007(3) 0.000(2) -0.003(2)
O19 0.073(4) 0.062(3) 0.047(3) 0.003(3) 0.000(3) -0.028(3)
O9 0.060(4) 0.073(4) 0.047(3) 0.000(3) 0.004(3) 0.006(3)
O16 0.052(3) 0.056(3) 0.040(3) 0.015(2) -0.004(2) -0.012(2)
O1 0.061(4) 0.061(3) 0.062(3) -0.001(3) 0.003(3) -0.008(3)
O11 0.059(4) 0.077(4) 0.054(3) -0.006(3) 0.005(3) 0.002(3)
O14 0.043(3) 0.052(3) 0.040(3) 0.006(2) -0.005(2) -0.012(2)
O4 0.051(3) 0.071(4) 0.053(3) 0.006(3) 0.002(3) 0.006(3)
O15 0.050(4) 0.086(4) 0.051(3) 0.017(3) 0.003(3) -0.006(3)
N1 0.064(5) 0.063(4) 0.052(4) -0.006(3) 0.008(3) -0.009(4)
O3 0.047(4) 0.082(4) 0.089(4) 0.020(3) 0.004(3) 0.002(3)
O10 0.071(4) 0.067(4) 0.045(3) -0.011(3) 0.007(3) 0.000(3)
N3 0.049(4) 0.040(4) 0.046(3) -0.002(3) 0.003(3) -0.007(3)
N4 0.039(4) 0.072(4) 0.047(4) 0.008(3) 0.004(3) -0.005(3)
C39 0.067(6) 0.049(5) 0.033(4) -0.002(4) -0.003(4) -0.006(4)
C56 0.068(6) 0.049(5) 0.031(4) -0.002(4) 0.003(4) -0.001(4)
O5 0.074(4) 0.086(5) 0.077(4) -0.017(4) 0.024(3) 0.004(3)
N2 0.053(5) 0.078(5) 0.061(4) -0.005(4) 0.021(4) 0.001(4)
C37 0.053(5) 0.055(5) 0.055(5) 0.000(4) -0.002(4) -0.007(4)
C50 0.056(5) 0.052(5) 0.038(4) -0.002(4) -0.001(4) -0.008(4)
C79 0.054(5) 0.058(5) 0.055(5) -0.004(4) 0.001(4) -0.010(4)
C74 0.053(5) 0.050(5) 0.076(6) -0.001(5) 0.001(5) -0.012(4)
C87 0.059(5) 0.054(5) 0.036(4) 0.003(4) 0.003(4) -0.008(4)
O18 0.074(4) 0.062(4) 0.067(4) -0.006(3) 0.002(3) 0.005(3)
C81 0.049(5) 0.054(5) 0.040(4) -0.008(4) 0.005(4) -0.009(4)
C6 0.064(6) 0.058(6) 0.078(6) -0.003(5) 0.010(5) -0.005(4)
C49 0.075(7) 0.095(7) 0.051(5) -0.006(5) -0.002(5) 0.009(5)
O6 0.080(5) 0.063(4) 0.089(4) -0.010(3) 0.022(4) 0.004(3)
C80 0.040(5) 0.043(5) 0.054(5) 0.000(4) 0.007(4) 0.001(3)
C7 0.067(6) 0.059(6) 0.063(6) -0.005(5) 0.001(5) 0.011(5)
O17 0.060(4) 0.067(4) 0.072(4) 0.001(3) 0.009(3) 0.013(3)
C38 0.044(5) 0.048(5) 0.040(4) 0.005(4) -0.001(3) -0.001(4)
C1 0.042(5) 0.063(6) 0.072(6) 0.008(5) 0.005(4) 0.012(4)
C44 0.075(7) 0.053(5) 0.056(6) -0.010(4) 0.009(5) -0.011(5)
C62 0.040(5) 0.075(6) 0.057(5) 0.012(4) -0.005(4) -0.004(4)
C70 0.050(6) 0.098(7) 0.055(5) 0.024(5) -0.009(4) -0.010(5)
C64 0.046(5) 0.087(7) 0.062(6) 0.028(5) -0.006(4) 0.000(5)
C88 0.062(5) 0.061(5) 0.038(4) -0.005(4) 0.007(4) -0.014(4)
C33 0.044(5) 0.041(4) 0.042(4) -0.006(4) 0.002(3) -0.003(4)
C40 0.093(8) 0.079(7) 0.062(6) -0.004(5) 0.004(5) 0.015(5)
C51 0.046(5) 0.054(5) 0.052(5) -0.007(4) 0.011(4) 0.001(4)
C46 0.081(7) 0.099(7) 0.059(6) -0.027(5) 0.004(5) 0.003(5)
C15 0.077(6) 0.072(6) 0.043(5) -0.013(4) 0.015(4) -0.017(5)
C55 0.053(5) 0.055(5) 0.060(5) 0.000(4) 0.002(4) -0.012(4)
C63 0.059(6) 0.061(5) 0.042(4) 0.012(4) -0.002(4) -0.005(4)
C45 0.064(6) 0.066(5) 0.034(4) -0.001(4) 0.004(4) -0.017(4)
C52 0.055(6) 0.067(6) 0.070(6) 0.006(5) -0.010(5) -0.002(5)
C41 0.116(9) 0.089(8) 0.045(5) -0.012(5) -0.003(6) -0.031(7)
C71 0.054(5) 0.081(6) 0.056(5) 0.027(5) -0.001(4) -0.008(4)
C53 0.056(6) 0.086(7) 0.076(6) -0.006(6) -0.014(5) 0.000(5)
C54 0.044(6) 0.084(7) 0.078(6) 0.003(5) -0.012(5) -0.011(5)
C82 0.077(7) 0.075(7) 0.080(7) -0.015(5) 0.027(5) -0.005(5)
C43 0.092(8) 0.081(7) 0.058(6) -0.020(5) 0.008(5) -0.004(5)
C72 0.076(7) 0.064(6) 0.055(5) 0.009(5) 0.007(5) 0.004(5)
C36 0.055(6) 0.070(6) 0.075(6) -0.004(5) 0.002(5) -0.010(5)
C14 0.080(7) 0.071(6) 0.065(6) 0.000(5) 0.007(5) -0.021(5)
C29 0.058(6) 0.083(6) 0.081(6) 0.022(5) 0.015(5) 0.004(5)
C21 0.044(6) 0.105(8) 0.083(7) 0.024(6) 0.008(5) 0.011(5)
C48 0.104(9) 0.130(9) 0.062(6) -0.038(6) -0.011(6) 0.022(7)
C86 0.067(6) 0.067(6) 0.046(5) 0.002(4) 0.009(4) 0.002(5)
C75 0.076(6) 0.066(6) 0.059(5) 0.001(5) 0.002(5) -0.029(5)
C76 0.119(9) 0.076(7) 0.099(8) 0.015(6) 0.011(7) -0.056(6)
C2 0.078(7) 0.084(7) 0.090(7) 0.015(6) 0.015(6) -0.017(6)
C78 0.082(7) 0.062(6) 0.064(6) -0.002(5) -0.001(5) -0.023(5)
C83 0.118(10) 0.123(10) 0.056(7) -0.028(7) 0.042(6) -0.040(8)
C34 0.061(6) 0.064(6) 0.067(6) 0.000(4) 0.009(5) -0.015(5)
C30 0.052(6) 0.082(6) 0.065(5) 0.019(5) 0.002(4) 0.003(4)
C16 0.063(7) 0.085(7) 0.068(6) 0.004(5) 0.009(5) 0.008(5)
C22 0.060(6) 0.076(6) 0.070(6) 0.015(5) 0.013(5) 0.004(5)
C67 0.097(9) 0.149(13) 0.067(8) 0.024(9) -0.011(6) -0.010(9)
C57 0.050(6) 0.075(6) 0.057(5) 0.015(5) -0.005(4) -0.001(4)
C5 0.102(8) 0.089(7) 0.081(7) -0.022(6) 0.015(6) -0.036(6)
C35 0.063(6) 0.056(6) 0.092(7) -0.004(5) 0.019(5) -0.019(5)
C4 0.117(10) 0.120(10) 0.099(9) -0.014(8) -0.006(7) -0.051(8)
C42 0.145(12) 0.095(8) 0.062(7) -0.020(6) 0.028(7) -0.006(8)
C17 0.063(7) 0.137(10) 0.097(8) 0.031(7) 0.016(6) -0.001(6)
C66 0.069(7) 0.146(11) 0.069(7) 0.000(8) 0.006(5) 0.012(7)
C77 0.118(9) 0.100(8) 0.066(7) -0.004(6) -0.020(6) -0.050(7)
C84 0.159(13) 0.106(10) 0.053(7) 0.023(7) -0.002(7) -0.040(9)
C85 0.101(9) 0.096(8) 0.064(7) 0.019(6) -0.002(6) 0.004(6)
C68 0.100(9) 0.119(10) 0.102(9) 0.051(8) -0.001(7) 0.001(7)
C3 0.108(9) 0.104(9) 0.100(9) 0.000(7) -0.004(7) -0.052(7)
C47 0.097(8) 0.111(8) 0.053(6) -0.035(5) 0.005(6) 0.013(6)
C31 0.088(9) 0.076(7) 0.096(8) -0.002(6) 0.040(7) 0.013(6)
C65 0.083(7) 0.102(8) 0.049(6) 0.018(6) -0.003(5) 0.009(6)
C69 0.097(8) 0.101(9) 0.090(8) 0.035(7) -0.009(6) 0.014(6)
C73 0.127(10) 0.107(9) 0.118(9) -0.042(7) 0.009(8) 0.018(7)
C32 0.143(12) 0.123(10) 0.214(14) -0.061(10) 0.092(11) 0.016(9)
C8 0.061(6) 0.052(5) 0.099(7) -0.008(5) -0.001(5) -0.006(4)
Cl1 0.262(8) 0.313(8) 0.208(6) -0.031(5) 0.048(5) 0.018(6)
C89 0.20(2) 0.28(2) 0.155(15) -0.045(15) 0.084(14) 0.033(16)
Cl2 0.198(5) 0.262(6) 0.186(5) 0.020(4) 0.027(4) 0.050(4)
C23 0.049(6) 0.094(7) 0.086(7) 0.005(6) 0.008(5) 0.003(5)

loop_
_atom_type_symbol
_atom_type_description
_atom_type_scat_dispersion_real
_atom_type_scat_dispersion_imag
_atom_type_scat_source
C C 0.0033 0.0016 'International Tables Vol C Tables 4.2.6.8 and 6.1.1.4'
H H 0.0000 0.0000 'International Tables Vol C Tables 4.2.6.8 and 6.1.1.4'
N N 0.0061 0.0033 'International Tables Vol C Tables 4.2.6.8 and 6.1.1.4'
O O 0.0106 0.0060 'International Tables Vol C Tables 4.2.6.8 and 6.1.1.4'
Cl Cl 0.1484 0.1585 'International Tables Vol C Tables 4.2.6.8 and 6.1.1.4'
Fe Fe 0.3463 0.8444 'International Tables Vol C Tables 4.2.6.8 and 6.1.1.4'

loop_
_geom_angle_atom_site_label_1
_geom_angle_atom_site_label_2
_geom_angle_atom_site_label_3
_geom_angle
_geom_angle_site_symmetry_1
_geom_angle_site_symmetry_3
_geom_angle_publ_flag
C57 C58 C559 117.6(11) . . ?
C57 C58 C59 116.8(10) . . ?
C60 C61 C62 120.6(14) . . ?
C59 C60 C61 120.9(16) . . ?
C60 C59 C58 120.3(16) . . ?
C561 C560 C559 125(2) . . ?
C560 C559 C58 115.8(19) . . ?
C560 C561 C62 120(2) . . ?
O19 Fe5 O16 109.0(2) . . ?
O19 Fe5 O14 99.6(2) . . ?
O16 Fe5 O14 90.75(19) . . ?
O19 Fe5 N3 91.6(2) . . ?
O16 Fe5 N3 159.1(2) . . ?
O14 Fe5 N3 89.1(2) . . ?
O19 Fe5 O18 92.2(2) . . ?
O16 Fe5 O18 88.9(2) . . ?
O14 Fe5 O18 167.6(2) . . ?
N3 Fe5 O18 86.9(2) . . ?
O19 Fe5 O20 171.93(19) . . ?
O16 Fe5 O20 78.60(17) . . ?
O14 Fe5 O20 77.06(18) . . ?
N3 Fe5 O20 81.02(19) . . ?
O18 Fe5 O20 90.7(2) . . ?
O11 Fe4 O8 105.5(2) . . ?
O11 Fe4 O12 80.7(2) . . ?
O8 Fe4 O12 98.28(19) . . ?
O11 Fe4 O14 96.7(2) . . ?
O8 Fe4 O14 145.28(18) . . ?
O12 Fe4 O14 111.54(19) . . ?
O11 Fe4 O13 92.8(2) . . ?
O8 Fe4 O13 73.85(18) . . ?
O12 Fe4 O13 168.21(19) . . ?
O14 Fe4 O13 78.85(18) . . ?
O11 Fe4 O20 148.13(19) . . ?
O8 Fe4 O20 96.10(19) . . ?
O12 Fe4 O20 73.13(18) . . ?
O14 Fe4 O20 76.86(19) . . ?
O13 Fe4 O20 115.88(18) . . ?
O15 Fe6 O12 93.5(2) . . ?
O15 Fe6 O16 166.25(19) . . ?
O12 Fe6 O16 88.8(2) . . ?
O15 Fe6 O17 90.2(2) . . ?
O12 Fe6 O17 163.9(2) . . ?
O16 Fe6 O17 91.3(2) . . ?
O15 Fe6 N4 87.8(2) . . ?
O12 Fe6 N4 100.7(2) . . ?
O16 Fe6 N4 78.4(2) . . ?
O17 Fe6 N4 95.1(2) . . ?
O15 Fe6 O20 115.3(2) . . ?
O12 Fe6 O20 74.54(18) . . ?
O16 Fe6 O20 78.38(17) . . ?
O17 Fe6 O20 89.7(2) . . ?
N4 Fe6 O20 156.4(2) . . ?
O10 Fe3 O13 102.6(2) . . ?
O10 Fe3 O9 80.4(2) . . ?
O13 Fe3 O9 98.8(2) . . ?
O10 Fe3 O7 97.4(2) . . ?
O13 Fe3 O7 147.72(18) . . ?
O9 Fe3 O7 109.5(2) . . ?
O10 Fe3 O8 95.6(2) . . ?
O13 Fe3 O8 73.73(18) . . ?
O9 Fe3 O8 170.6(2) . . ?
O7 Fe3 O8 79.33(18) . . ?
O10 Fe3 O2 151.2(2) . . ?
O13 Fe3 O2 95.1(2) . . ?
O9 Fe3 O2 74.5(2) . . ?
O7 Fe3 O2 78.3(2) . . ?
O8 Fe3 O2 111.28(19) . . ?
O1 Fe1 O4 109.6(2) . . ?
O1 Fe1 O7 97.9(2) . . ?
O4 Fe1 O7 92.9(2) . . ?
O1 Fe1 O6 93.8(2) . . ?
O4 Fe1 O6 87.9(2) . . ?
O7 Fe1 O6 167.3(2) . . ?
O1 Fe1 N1 90.3(2) . . ?
O4 Fe1 N1 158.5(3) . . ?
O7 Fe1 N1 92.2(2) . . ?
O6 Fe1 N1 82.7(3) . . ?
O1 Fe1 O2 169.9(2) . . ?
O4 Fe1 O2 79.8(2) . . ?
O7 Fe1 O2 77.64(19) . . ?
O6 Fe1 O2 90.1(2) . . ?
N1 Fe1 O2 80.9(2) . . ?
O3 Fe2 O9 94.5(2) . . ?
O3 Fe2 O5 90.2(3) . . ?
O9 Fe2 O5 165.7(2) . . ?
O3 Fe2 O4 167.2(2) . . ?
O9 Fe2 O4 87.4(2) . . ?
O5 Fe2 O4 91.1(2) . . ?
O3 Fe2 N2 87.9(3) . . ?
O9 Fe2 N2 102.5(2) . . ?
O5 Fe2 N2 91.2(2) . . ?
O4 Fe2 N2 79.4(2) . . ?
O3 Fe2 O2 112.5(2) . . ?
O9 Fe2 O2 76.41(19) . . ?
O5 Fe2 O2 89.3(2) . . ?
O4 Fe2 O2 80.24(19) . . ?
N2 Fe2 O2 159.6(2) . . ?
C88 O20 Fe6 131.0(4) . . ?
C88 O20 Fe4 119.7(4) . . ?
Fe6 O20 Fe4 100.37(18) . . ?
C88 O20 Fe5 107.3(4) . . ?
Fe6 O20 Fe5 92.92(17) . . ?
Fe4 O20 Fe5 97.60(19) . . ?
C51 O13 Fe3 138.3(4) . . ?
C51 O13 Fe4 114.2(4) . . ?
Fe3 O13 Fe4 106.2(2) . . ?
C33 O7 Fe3 112.8(4) . . ?
C33 O7 Fe1 126.2(4) . . ?
Fe3 O7 Fe1 104.6(2) . . ?
C38 O8 Fe4 140.2(4) . . ?
C38 O8 Fe3 112.9(4) . . ?
Fe4 O8 Fe3 106.1(2) . . ?
C15 O2 Fe2 130.3(5) . . ?
C15 O2 Fe3 120.6(5) . . ?
Fe2 O2 Fe3 100.2(2) . . ?
C15 O2 Fe1 107.8(4) . . ?
Fe2 O2 Fe1 92.8(2) . . ?
Fe3 O2 Fe1 97.0(2) . . ?
C50 O12 Fe6 131.4(4) . . ?
C50 O12 Fe4 112.1(4) . . ?
Fe6 O12 Fe4 109.3(2) . . ?
C74 O19 Fe5 130.7(5) . . ?
C39 O9 Fe2 134.5(5) . . ?
C39 O9 Fe3 111.8(5) . . ?
Fe2 O9 Fe3 107.6(2) . . ?
C71 O16 Fe5 128.1(4) . . ?
C71 O16 Fe6 116.4(4) . . ?
Fe5 O16 Fe6 103.4(2) . . ?
C1 O1 Fe1 128.9(5) . . ?
C45 O11 Fe4 115.4(5) . . ?
C56 O14 Fe5 125.7(4) . . ?
C56 O14 Fe4 114.5(4) . . ?
Fe5 O14 Fe4 106.0(2) . . ?
C30 O4 Fe1 129.4(5) . . ?
C30 O4 Fe2 114.3(4) . . ?
Fe1 O4 Fe2 101.8(2) . . ?
C57 O15 Fe6 132.9(5) . . ?
C7 N1 C14 122.7(7) . . ?
C7 N1 Fe1 125.8(6) . . ?
C14 N1 Fe1 111.5(5) . . ?
C16 O3 Fe2 132.1(6) . . ?
C44 O10 Fe3 115.8(5) . . ?
C80 N3 C87 121.5(6) . . ?
C80 N3 Fe5 126.0(5) . . ?
C87 N3 Fe5 112.3(4) . . ?
C63 N4 C70 120.6(6) . . ?
C63 N4 Fe6 127.3(5) . . ?
C70 N4 Fe6 112.0(4) . . ?
C40 C39 O9 123.5(8) . . ?
C40 C39 C44 122.2(8) . . ?
O9 C39 C44 114.3(7) . . ?
C55 C56 O14 125.3(7) . . ?
C55 C56 C51 119.8(7) . . ?
O14 C56 C51 115.0(7) . . ?
C31 O5 Fe2 128.7(6) . . ?
C22 N2 C29 121.4(7) . . ?
C22 N2 Fe2 126.3(6) . . ?
C29 N2 Fe2 112.3(5) . . ?
C38 C37 C36 118.9(8) . . ?
O12 C50 C49 124.2(8) . . ?
O12 C50 C45 115.8(6) . . ?
C49 C50 C45 120.1(8) . . ?
C78 C79 C80 119.7(7) . . ?
C78 C79 C74 115.3(7) . . ?
C80 C79 C74 125.0(7) . . ?
O19 C74 C75 118.4(8) . . ?
O19 C74 C79 122.6(7) . . ?
C75 C74 C79 119.0(7) . . ?
N3 C87 C88 109.1(5) . . ?
C72 O18 Fe5 129.0(6) . . ?
C86 C81 C82 118.0(8) . . ?
C86 C81 C80 120.6(7) . . ?
C82 C81 C80 121.4(7) . . ?
C5 C6 C1 118.2(9) . . ?
C5 C6 C7 119.2(9) . . ?
C1 C6 C7 122.6(8) . . ?
C50 C49 C48 119.3(9) . . ?
C31 O6 Fe1 128.9(6) . . ?
N3 C80 C79 122.4(7) . . ?
N3 C80 C81 118.3(6) . . ?
C79 C80 C81 119.1(6) . . ?
N1 C7 C6 123.9(8) . . ?
N1 C7 C8 119.5(8) . . ?
C6 C7 C8 116.6(7) . . ?
C72 O17 Fe6 128.7(6) . . ?
O8 C38 C37 123.4(7) . . ?
O8 C38 C33 115.9(6) . . ?
C37 C38 C33 120.7(7) . . ?
O1 C1 C2 116.2(8) . . ?
O1 C1 C6 124.9(8) . . ?
C2 C1 C6 119.0(8) . . ?
O10 C44 C43 124.5(9) . . ?
O10 C44 C39 117.8(7) . . ?
C43 C44 C39 117.7(8) . . ?
C57 C62 C61 116.5(9) . . ?
C57 C62 C561 116.0(12) . . ?
C57 C62 C63 125.3(7) . . ?
C61 C62 C63 116.8(9) . . ?
C561 C62 C63 117.5(11) . . ?
N4 C70 C71 105.8(7) . . ?
C69 C64 C65 121.1(9) . . ?
C69 C64 C63 118.6(9) . . ?
C65 C64 C63 120.3(8) . . ?
O20 C88 C87 109.5(6) . . ?
O7 C33 C34 123.0(7) . . ?
O7 C33 C38 116.9(6) . . ?
C34 C33 C38 120.1(7) . . ?
C39 C40 C41 119.5(9) . . ?
O13 C51 C52 123.9(7) . . ?
O13 C51 C56 116.1(6) . . ?
C52 C51 C56 120.0(7) . . ?
C47 C46 C45 120.9(9) . . ?
O2 C15 C14 110.4(7) . . ?
C56 C55 C54 120.7(8) . . ?
N4 C63 C62 122.7(7) . . ?
N4 C63 C64 119.7(7) . . ?
C62 C63 C64 117.6(7) . . ?
O11 C45 C46 125.2(8) . . ?
O11 C45 C50 115.6(7) . . ?
C46 C45 C50 119.3(8) . . ?
C53 C52 C51 118.0(8) . . ?
C40 C41 C42 117.9(9) . . ?
O16 C71 C70 106.8(6) . . ?
C54 C53 C52 122.1(8) . . ?
C53 C54 C55 119.5(8) . . ?
C83 C82 C81 120.1(9) . . ?
C42 C43 C44 123.2(10) . . ?
O18 C72 O17 125.7(9) . . ?
O18 C72 C73 118.8(9) . . ?
O17 C72 C73 115.2(9) . . ?
C35 C36 C37 120.4(8) . . ?
N1 C14 C15 110.0(7) . . ?
N2 C29 C30 108.3(7) . . ?
C16 C21 C20 119.1(12) . . ?
C16 C21 C520 115.2(13) . . ?
C16 C21 C22 122.9(8) . . ?
C20 C21 C22 116.3(11) . . ?
C520 C21 C22 120.4(12) . . ?
C47 C48 C49 120.3(9) . . ?
C81 C86 C85 122.0(9) . . ?
C74 C75 C76 121.3(8) . . ?
C77 C76 C75 120.6(8) . . ?
C3 C2 C1 121.4(10) . . ?
C77 C78 C79 124.5(9) . . ?
C84 C83 C82 118.6(10) . . ?
C35 C34 C33 117.9(8) . . ?
O4 C30 C29 107.1(7) . . ?
O3 C16 C21 124.3(9) . . ?
O3 C16 C17 117.1(9) . . ?
C21 C16 C17 118.6(9) . . ?
N2 C22 C21 123.2(8) . . ?
N2 C22 C23 118.8(8) . . ?
C21 C22 C23 118.0(8) . . ?
C66 C67 C68 121.9(12) . . ?
O15 C57 C58 115.0(7) . . ?
O15 C57 C62 122.3(8) . . ?
C58 C57 C62 122.7(7) . . ?
C4 C5 C6 121.0(10) . . ?
C18 C19 C20 122(2) . . ?
C19 C18 C17 119(2) . . ?
C19 C20 C21 120.7(18) . . ?
C520 C519 C518 124(2) . . ?
C17 C518 C519 117(2) . . ?
C519 C520 C21 120(2) . . ?
C36 C35 C34 121.9(8) . . ?
C3 C4 C5 122.2(10) . . ?
C43 C42 C41 119.4(10) . . ?
C518 C17 C16 122.0(13) . . ?
C16 C17 C18 118.7(13) . . ?
C67 C66 C65 118.5(11) . . ?
C78 C77 C76 119.3(8) . . ?
C85 C84 C83 121.7(10) . . ?
C84 C85 C86 119.4(10) . . ?
C67 C68 C69 120.8(11) . . ?
C4 C3 C2 118.2(10) . . ?
C48 C47 C46 120.0(9) . . ?
O6 C31 O5 125.2(9) . . ?
O6 C31 C32 118.6(11) . . ?
O5 C31 C32 116.0(11) . . ?
C66 C65 C64 121.7(10) . . ?
C64 C69 C68 116.0(11) . . ?
C713 C8 C509 121.3(19) . . ?
C713 C8 C709 107(2) . . ?
C509 C8 C513 132(2) . . ?
C709 C8 C513 121.8(14) . . ?
C713 C8 C7 127.3(19) . . ?
C509 C8 C7 111(2) . . ?
C709 C8 C7 124.1(11) . . ?
C513 C8 C7 114.1(12) . . ?
Cl2 C89 Cl1 112.0(9) . . ?
C528 C23 C524 121.1(10) . . ?
C528 C23 C22 120.0(9) . . ?
C524 C23 C22 118.9(9) . . ?
C25 C524 C23 132.5(15) . . ?
C23 C524 C525 109.6(13) . . ?
C526 C525 C524 123.6(18) . . ?
C527 C526 C525 125(2) . . ?
C528 C527 C526 104(2) . . ?
C524 C25 C26 105.4(17) . . ?
C27 C26 C25 125.4(15) . . ?
C26 C27 C528 124.3(17) . . ?
C23 C528 C527 135(2) . . ?
C23 C528 C27 108.2(13) . . ?
C13 C11 C609 120(3) . . ?
C8 C509 C609 114(3) . . ?
C11 C13 C713 123(3) . . ?
C11 C609 C509 118(3) . . ?
C8 C713 C13 119(3) . . ?
C8 C513 C613 121.9(18) . . ?
C511 C9 C709 124(2) . . ?
C8 C709 C9 114.1(16) . . ?
C9 C511 C613 122(2) . . ?
C511 C613 C513 115.8(19) . . ?

loop_
_geom_bond_atom_site_label_1
_geom_bond_atom_site_label_2
_geom_bond_distance
_geom_bond_site_symmetry_2
_geom_bond_publ_flag
C58 C57 1.364(11) . ?
C58 C559 1.45(2) . ?
C58 C59 1.459(19) . ?
C61 C60 1.39(2) . ?
C61 C62 1.420(17) . ?
C60 C59 1.33(2) . ?
C560 C561 1.32(3) . ?
C560 C559 1.37(3) . ?
C561 C62 1.43(2) . ?
Fe5 O19 1.840(5) . ?
Fe5 O16 1.935(4) . ?
Fe5 O14 2.018(5) . ?
Fe5 N3 2.044(6) . ?
Fe5 O18 2.057(6) . ?
Fe5 O20 2.149(4) . ?
Fe4 O11 1.906(5) . ?
Fe4 O8 1.978(5) . ?
Fe4 O12 2.015(4) . ?
Fe4 O14 2.029(4) . ?
Fe4 O13 2.029(4) . ?
Fe4 O20 2.148(5) . ?
Fe6 O15 1.870(5) . ?
Fe6 O12 1.991(5) . ?
Fe6 O16 1.995(5) . ?
Fe6 O17 2.012(6) . ?
Fe6 N4 2.095(6) . ?
Fe6 O20 2.105(4) . ?
Fe3 O10 1.901(5) . ?
Fe3 O13 1.979(5) . ?
Fe3 O9 2.028(5) . ?
Fe3 O7 2.030(5) . ?
Fe3 O8 2.033(4) . ?
Fe3 O2 2.140(5) . ?
Fe1 O1 1.843(5) . ?
Fe1 O4 1.952(5) . ?
Fe1 O7 2.040(5) . ?
Fe1 O6 2.052(6) . ?
Fe1 N1 2.066(6) . ?
Fe1 O2 2.159(5) . ?
Fe2 O3 1.863(6) . ?
Fe2 O9 1.992(5) . ?
Fe2 O5 1.994(6) . ?
Fe2 O4 2.012(5) . ?
Fe2 N2 2.068(7) . ?
Fe2 O2 2.088(5) . ?
O20 C88 1.421(8) . ?
O13 C51 1.367(8) . ?
O7 C33 1.337(8) . ?
O8 C38 1.353(8) . ?
O2 C15 1.419(8) . ?
O12 C50 1.333(8) . ?
O19 C74 1.292(8) . ?
O9 C39 1.359(8) . ?
O16 C71 1.385(8) . ?
O1 C1 1.328(9) . ?
O11 C45 1.349(8) . ?
O14 C56 1.373(8) . ?
O4 C30 1.416(8) . ?
O15 C57 1.326(8) . ?
N1 C7 1.286(9) . ?
N1 C14 1.471(9) . ?
O3 C16 1.294(9) . ?
O10 C44 1.322(9) . ?
N3 C80 1.295(8) . ?
N3 C87 1.469(8) . ?
N4 C63 1.293(8) . ?
N4 C70 1.459(9) . ?
C39 C40 1.351(10) . ?
C39 C44 1.363(11) . ?
C56 C55 1.353(10) . ?
C56 C51 1.395(10) . ?
O5 C31 1.270(11) . ?
N2 C22 1.314(10) . ?
N2 C29 1.437(10) . ?
C37 C38 1.359(9) . ?
C37 C36 1.378(10) . ?
C50 C49 1.366(9) . ?
C50 C45 1.378(11) . ?
C79 C78 1.415(10) . ?
C79 C80 1.421(10) . ?
C79 C74 1.454(11) . ?
C74 C75 1.371(10) . ?
C87 C88 1.513(9) . ?
O18 C72 1.231(10) . ?
C81 C86 1.326(10) . ?
C81 C82 1.386(11) . ?
C81 C80 1.483(10) . ?
C6 C5 1.387(11) . ?
C6 C1 1.416(11) . ?
C6 C7 1.442(11) . ?
C49 C48 1.387(12) . ?
O6 C31 1.252(11) . ?
C7 C8 1.525(12) . ?
O17 C72 1.250(9) . ?
C38 C33 1.397(9) . ?
C1 C2 1.407(11) . ?
C44 C43 1.357(11) . ?
C62 C57 1.400(10) . ?
C62 C63 1.435(11) . ?
C70 C71 1.534(10) . ?
C64 C69 1.367(12) . ?
C64 C65 1.379(12) . ?
C64 C63 1.500(10) . ?
C33 C34 1.378(10) . ?
C40 C41 1.400(12) . ?
C51 C52 1.386(10) . ?
C46 C47 1.357(11) . ?
C46 C45 1.369(11) . ?
C15 C14 1.501(10) . ?
C55 C54 1.371(10) . ?
C52 C53 1.374(11) . ?
C41 C42 1.404(14) . ?
C53 C54 1.354(11) . ?
C82 C83 1.378(12) . ?
C43 C42 1.333(12) . ?
C72 C73 1.550(13) . ?
C36 C35 1.357(10) . ?
C29 C30 1.506(10) . ?
C21 C16 1.388(11) . ?
C21 C20 1.41(2) . ?
C21 C520 1.44(3) . ?
C21 C22 1.447(12) . ?
C48 C47 1.354(12) . ?
C86 C85 1.353(11) . ?
C75 C76 1.382(11) . ?
C76 C77 1.374(12) . ?
C2 C3 1.391(12) . ?
C78 C77 1.320(12) . ?
C83 C84 1.334(15) . ?
C34 C35 1.375(11) . ?
C16 C17 1.420(12) . ?
C22 C23 1.534(11) . ?
C67 C66 1.338(14) . ?
C67 C68 1.360(15) . ?
C5 C4 1.381(13) . ?
C19 C18 1.35(2) . ?
C19 C20 1.36(2) . ?
C18 C17 1.44(3) . ?
C519 C520 1.32(3) . ?
C519 C518 1.36(3) . ?
C518 C17 1.33(2) . ?
C4 C3 1.360(13) . ?
C66 C65 1.377(12) . ?
C84 C85 1.332(15) . ?
C68 C69 1.447(13) . ?
C31 C32 1.487(13) . ?
C8 C713 1.363(17) . ?
C8 C509 1.368(18) . ?
C8 C709 1.380(13) . ?
C8 C513 1.397(14) . ?
Cl1 C89 1.773(18) . ?
C89 Cl2 1.616(15) . ?
C23 C528 1.373(13) . ?
C23 C524 1.387(12) . ?
C524 C25 1.334(15) . ?
C524 C525 1.46(2) . ?
C525 C526 1.45(3) . ?
C526 C527 1.42(4) . ?
C527 C528 1.40(3) . ?
C25 C26 1.38(2) . ?
C26 C27 1.365(16) . ?
C27 C528 1.478(16) . ?
C11 C13 1.25(6) . ?
C11 C609 1.37(2) . ?
C509 C609 1.52(6) . ?
C13 C713 1.376(19) . ?
C513 C613 1.401(15) . ?
C9 C511 1.341(16) . ?
C9 C709 1.42(2) . ?
C511 C613 1.370(17) . ?
